data_2004046
loop_
_publ_author_name
'Peeters, O. M.'
'Blaton, N. M.'
'De Ranter, C. J.'

_publ_section_title
;(+)-(<i>S</i>)-1-{4-[(2-Benzothiazolyl)(methyl)amino]piperidyl}-3-(3,4-difluorophenoxy)-2-propanol
 (Lubeluzole)
;
_journal_issue 10
_journal_name_full 'Acta Crystallographica Section C'
_journal_page_first 2129
_journal_page_last 2132
_journal_paper_doi 10.1107/S0108270195005439
_journal_volume 51
_journal_year 1995
_chemical_compound_source 'Janssen Research Foundation, Beerse, Belgium'
_chemical_formula_sum 'C22 H25 F2 N3 O2 S'
_chemical_formula_weight 433.51
_chemical_name_systematic
;
(+)-(S)-4-[(2-Benzothiazolyl)methylamino]-\a-[(3,4-difluorophenoxy)methyl]-
piperidineethanol
;
_space_group_IT_number 19
_symmetry_cell_setting orthorhombic
_symmetry_space_group_name_Hall 'P 2ac 2ab'
_symmetry_space_group_name_H-M 'P 21 21 21'
_cell_angle_alpha 90.00
_cell_angle_beta 90.00
_cell_angle_gamma 90.00
_cell_formula_units_Z 8
_cell_length_a 8.5973(5)
_cell_length_b 16.5920(8)
_cell_length_c 30.202(2)
_cell_measurement_radiation 'Cu K\a'
_cell_measurement_reflns_used 40
_cell_measurement_temperature 293
_cell_measurement_theta_max 28
_cell_measurement_theta_min 10
_cell_measurement_wavelength 1.54184
_cell_volume 4308.2(4)
_computing_cell_refinement XSCANS
_computing_data_collection 'XSCANS (Siemens, 1993)'
_computing_data_reduction XSCANS
_computing_molecular_graphics 'ORTEX2.1b (McArdle, 1994)'
_computing_publication_material 'PARST (Nardelli, 1983)'
_computing_structure_refinement 'SHELXL93 (Sheldrick, 1993)'
_computing_structure_solution 'DIRDIF (Beurskens et al., 1992)'
_diffrn_ambient_temperature 293
_diffrn_measurement_device 'Siemens P4 four-circle'
_diffrn_measurement_method \w/2\q
_diffrn_radiation_type 'Cu K\a'
_diffrn_radiation_wavelength 1.54184
_diffrn_reflns_av_R_equivalents 0.0578
_diffrn_reflns_limit_h_max 9
_diffrn_reflns_limit_h_min -9
_diffrn_reflns_limit_k_max 18
_diffrn_reflns_limit_k_min -18
_diffrn_reflns_limit_l_max 32
_diffrn_reflns_limit_l_min -32
_diffrn_reflns_number 7673
_diffrn_reflns_theta_max 57.10
_diffrn_standards_decay_% <4.0
_diffrn_standards_interval_count 100
_diffrn_standards_number 3
_exptl_absorpt_coefficient_mu 1.690
_exptl_absorpt_correction_T_max 0.235
_exptl_absorpt_correction_T_min 0.157
_exptl_absorpt_correction_type 'empirical (XEMP; Siemens, 1989)'
_exptl_crystal_colour 'pale orange'
_exptl_crystal_density_diffrn 1.337
_exptl_crystal_density_meas 1.331
_exptl_crystal_density_method 'flotation in n-heptane/CCl~4~'
_exptl_crystal_description prism
_exptl_crystal_F_000 1824
_exptl_crystal_size_max 0.61
_exptl_crystal_size_mid 0.46
_exptl_crystal_size_min 0.14
_refine_diff_density_max .23
_refine_diff_density_min -.25
_refine_ls_abs_structure_Flack -.01(3)
_refine_ls_extinction_coef 0.00086(7)
_refine_ls_extinction_method 'SHELXL93 (Sheldrick, 1993)'
_refine_ls_goodness_of_fit_all 1.039
_refine_ls_goodness_of_fit_obs 1.038
_refine_ls_hydrogen_treatment noref
_refine_ls_matrix_type full
_refine_ls_number_parameters 619
_refine_ls_number_reflns 5824
_refine_ls_number_restraints 102
_refine_ls_R_factor_all .0591
_refine_ls_R_factor_obs .0524
_refine_ls_shift/esd_max -.153
_refine_ls_structure_factor_coef Fsqd
_refine_ls_weighting_scheme
;
w = 1/[\s^2^(F~o~^2^) + (0.0942P)^2^ + 1.1464P]
where P = (F~o~^2^ + 2F~c~^2^)/3
;
_refine_ls_wR_factor_all .1541
_refine_ls_wR_factor_obs .1540
_reflns_number_observed 5185
_reflns_number_total 5825
_reflns_observed_criterion '> 2.0 sigma(F^2^)'
_cod_data_source_file na1175.cif
_cod_data_source_block Y
_cod_depositor_comments
;
The following automatic conversions were performed:
'_symmetry_cell_setting' value 'Orthorhombic' changed to 'orthorhombic'
according to '/home/saulius/struct/CIF-dictionaries/cif_core.dic'
dictionary named 'cif_core.dic' version 2.4.1 from 2010-06-29.

Automatic conversion script
Id: cif_fix_enum 1527 2010-12-29 10:47:43Z saulius 

The following automatic conversions were performed:

'_symmetry_cell_setting' value 'Orthorhombic' changed to
'orthorhombic' according to
/home/saulius/struct/CIF-dictionaries/cif_core.dic dictionary named
'cif_core.dic' version 2.4.1 from 2010-06-29.

Automatic conversion script
Id: cif_fix_values 1715 2011-07-08 13:25:40Z adriana 
;
_cod_original_formula_sum 'C22 H25 F2 N3 O2 S1'
_cod_database_code 2004046

loop_
_symmetry_equiv_pos_as_xyz
X,Y,Z
1/2+X,1/2-Y,-Z
-X,1/2+Y,1/2-Z
1/2-X,-Y,1/2+Z

loop_
_atom_site_aniso_label
_atom_site_aniso_U_11
_atom_site_aniso_U_22
_atom_site_aniso_U_33
_atom_site_aniso_U_12
_atom_site_aniso_U_13
_atom_site_aniso_U_23
C1A1 .072(2) .078(2) .055(2) .007(2) .000(2) .010(2)
C2A1 .095(2) .090(2) .065(2) .021(2) -.005(2) .017(2)
C3A1 .118(2) .071(2) .054(2) .019(2) .020(2) .018(2)
C4A1 .094(2) .063(2) .059(2) .009(2) .020(2) .005(2)
C5A1 .072(2) .072(2) .050(2) .001(2) .005(2) .000(2)
C6A1 .072(2) .063(2) .041(2) .008(2) .000(2) .002(2)
F7A1 .165(2) .140(2) .0650(10) .036(2) .017(2) .0390(10)
F8A1 .113(2) .0900(10) .0760(10) .0040(10) .0380(10) .0100(10)
C1A2 .073(4) .077(6) .058(3) .007(5) .000(5) .011(5)
C2A2 .093(4) .092(6) .060(4) .020(6) -.008(6) .015(6)
C3A2 .103(4) .073(6) .051(4) .017(6) .016(6) .015(5)
C4A2 .092(4) .060(5) .056(4) .007(5) .021(5) .006(5)
C5A2 .073(4) .071(5) .048(4) .001(5) .005(5) .002(5)
C6A2 .073(4) .064(5) .050(4) .012(5) .012(5) .000(5)
F7A2 .140(6) .134(5) .051(3) .040(5) .012(4) .037(4)
F8A2 .094(3) .105(4) .060(3) .009(3) -.022(3) .022(3)
O9A .0614(8) .0890(10) .0464(8) -.0026(9) -.0020(8) .0064(8)
C10A .0560(10) .085(2) .0500(10) .0060(10) .0030(10) .0130(10)
C11A .0540(10) .0710(10) .0460(10) .0060(10) .0030(10) .0010(10)
O12A .0800(10) .0790(10) .0513(9) .0175(9) -.0075(8) -.0076(8)
C13A .0690(10) .0650(10) .0400(10) .0000(10) .0090(10) .0020(10)
N14A .0547(9) .0640(10) .0368(9) -.0066(8) .0036(8) .0032(8)
C15A .0580(10) .0800(10) .0500(10) -.0060(10) .0060(10) .0060(10)
C16A .076(2) .0640(10) .0560(10) -.0080(10) .0070(10) .0090(10)
C17A .0780(10) .0540(10) .0410(10) .0110(10) .0030(10) .0000(10)
C18A .0650(10) .095(2) .0450(10) -.0080(10) -.0070(10) .0030(10)
C19A .0710(10) .087(2) .0450(10) -.0230(10) .0000(10) .0010(10)
N20A .0990(10) .0660(10) .0460(10) .0300(10) .0100(10) -.0049(9)
C21A .136(2) .085(2) .071(2) .051(2) .012(2) -.010(2)
C22A .0610(10) .0520(10) .0480(10) .0080(10) -.0010(10) .0010(10)
N23A .0660(10) .0521(9) .0407(9) .0037(8) -.0002(9) .0053(8)
C24A .0520(10) .0540(10) .0450(10) -.0030(10) -.0010(10) .0070(10)
C25A .0630(10) .0560(10) .0500(10) -.0100(10) -.0070(10) .0090(10)
S26A .0872(4) .0527(3) .0692(4) .0142(3) -.0078(3) .0088(3)
C27A .0650(10) .076(2) .0470(10) -.0030(10) .0060(10) .0000(10)
C28A .079(2) .100(2) .0500(10) -.022(2) .0050(10) .0040(10)
C29A .091(2) .102(2) .0490(10) -.032(2) .0020(10) .0160(10)
C30A .085(2) .0680(10) .077(2) -.0220(10) -.0210(10) .0330(10)
C1B .0730(10) .0660(10) .062(2) -.0030(10) .0000(10) .0150(10)
C2B .091(2) .081(2) .086(2) .005(2) .026(2) .031(2)
C3B .125(2) .0700(10) .0540(10) .000(2) .002(2) .0250(10)
C4B .096(2) .0660(10) .0480(10) .0080(10) -.0160(10) .0010(10)
C5B .0730(10) .0690(10) .0510(10) -.0030(10) -.0100(10) -.0020(10)
C6B .0690(10) .0560(10) .0430(10) -.0040(10) .0010(10) .0000(10)
F7B .177(2) .153(2) .0680(10) .000(2) .0140(10) .0510(10)
F8B .1480(10) .1130(10) .0690(10) .0170(10) -.0400(10) -.0020(10)
O9B .0592(9) .1090(10) .0406(8) -.0024(9) -.0039(7) .0106(8)
C10B .0540(10) .081(2) .0470(10) .0000(10) -.0050(10) .0090(10)
C11B .0540(10) .088(2) .0430(10) -.0070(10) -.0080(10) .0000(10)
O12B .1250(10) .1080(10) .0482(9) -.0520(10) -.0190(10) .0030(9)
C13B .0610(10) .0800(10) .0410(10) -.0100(10) -.0120(10) -.0010(10)
N14B .0533(9) .0720(10) .0359(9) .0045(9) -.0069(8) -.0007(8)
C15B .0580(10) .0780(10) .0540(10) .0070(10) -.0180(10) .0020(10)
C16B .0710(10) .0620(10) .0560(10) .0050(10) -.0050(10) .0030(10)
C17B .0760(10) .0590(10) .0370(10) .0000(10) -.0070(10) -.0080(10)
C18B .0590(10) .108(2) .0430(10) .0110(10) .0040(10) -.0020(10)
C19B .078(2) .094(2) .0410(10) .0280(10) .0040(10) .0070(10)
N20B .0910(10) .0630(10) .0450(10) -.0210(10) -.0060(10) -.0073(9)
C21B .132(2) .092(2) .059(2) -.033(2) -.007(2) -.0290(10)
C22B .0690(10) .0470(10) .0490(10) -.0050(10) .0030(10) -.0040(10)
N23B .0620(10) .0492(9) .0371(9) -.0022(8) .0018(8) .0007(8)
C24B .0530(10) .0540(10) .0460(10) .0070(10) .0050(10) .0050(10)
C25B .0670(10) .0510(10) .0550(10) .0060(10) .0130(10) .0070(10)
S26B .0977(4) .0516(3) .0661(4) -.0151(3) .0098(4) -.0018(3)
C27B .0640(10) .0700(10) .0450(10) .0040(10) -.0050(10) .0010(10)
C28B .079(2) .089(2) .0490(10) .0130(10) -.0100(10) .0060(10)
C29B .103(2) .087(2) .0490(10) .026(2) .0040(10) .0170(10)
C30B .092(2) .0640(10) .067(2) .0170(10) .0190(10) .0190(10)

loop_
_atom_site_label
_atom_site_fract_x
_atom_site_fract_y
_atom_site_fract_z
_atom_site_U_iso_or_equiv
_atom_site_thermal_displace_type
_atom_site_calc_flag
_atom_site_calc_attached_atom
_atom_site_refinement_flags
_atom_site_type_symbol
C1A1 .8515(4) .3679(2) .7087(1) .068(1) aniso . . . C
C2A1 .8477(5) .3965(3) .6652(1) .083(1) aniso . . . C
C3A1 .9843(5) .4102(2) .6430(1) .081(1) aniso . . . C
C4A1 1.1206(5) .3977(2) .6637(1) .072(1) aniso . . . C
C5A1 1.1283(4) .3690(2) .7062(1) .065(1) aniso . . . C
C6A1 .9943(4) .3547(2) .72862(9) .058(1) aniso . . . C
F7A1 .9786(4) .4374(2) .60067(7) .123(1) aniso . . . F
F8A1 1.2500(3) .4123(1) .64017(7) .0931(8) aniso . . . F
C1A2 .852(1) .3682(7) .7085(3) .069(3) aniso . . . C
C2A2 .849(1) .3953(8) .6657(3) .082(3) aniso . . . C
C3A2 .981(1) .4098(7) .6429(3) .076(2) aniso . . . C
C4A2 1.122(1) .3991(6) .6633(3) .069(2) aniso . . . C
C5A2 1.129(1) .3688(7) .7064(3) .064(3) aniso . . . C
C6A2 .990(1) .3548(6) .7288(3) .063(3) aniso . . . C
F7A2 .978(1) .4370(5) .6005(2) .109(3) aniso . . . F
F8A2 .7143(6) .4086(4) .6443(2) .087(2) aniso . . . F
O9A 1.0109(2) .3244(1) .77073(5) .0658(5) aniso . . . O
C10A .8721(3) .2970(2) .79220(7) .0636(8) aniso . . . C
C11A .9117(3) .2501(1) .83290(7) .0570(7) aniso . . . C
O12A .9953(2) .1796(1) .82120(5) .0701(6) aniso . . . O
C13A .9995(3) .2966(1) .86803(7) .0580(7) aniso . . . C
N14A 1.0491(2) .2408(1) .90282(5) .0520(5) aniso . . . N
C15A .9228(3) .2134(2) .93095(7) .0629(7) aniso . . . C
C16A .9766(3) .1468(2) .96195(8) .0653(8) aniso . . . C
C17A 1.1169(3) .1719(1) .98885(7) .0576(7) aniso . . . C
C18A 1.2406(3) .2080(2) .95917(7) .0686(8) aniso . . . C
C19A 1.1724(3) .2743(2) .93048(8) .0676(8) aniso . . . C
N20A 1.1762(3) .1062(1) 1.01677(6) .0701(7) aniso . . . N
C21A 1.2492(4) .0370(2) .9957(1) .097(1) aniso . . . C
C22A 1.1370(3) .1030(1) 1.06023(7) .0536(7) aniso . . . C
N23A 1.0635(2) .1590(1) 1.08151(6) .0530(5) aniso . . . N
C24A 1.0446(2) .1371(1) 1.12578(7) .0507(6) aniso . . . C
C25A 1.1062(3) .0627(1) 1.13744(7) .0566(7) aniso . . . C
S26A 1.19255(8) .01752(3) 1.09162(2) .0697(2) aniso . . . S
C27A .9736(3) .1841(2) 1.15806(7) .0629(8) aniso . . . C
C28A .9596(3) .1549(2) 1.20046(8) .0763(9) aniso . . . C
C29A 1.0182(3) .0814(2) 1.21184(8) .081(1) aniso . . . C
C30A 1.0945(3) .0336(2) 1.18109(9) .0766(9) aniso . . . C
C1B 1.1315(3) .3946(1) .20901(8) .0671(8) aniso . . . C
C2B 1.1558(4) .4198(2) .16512(9) .086(1) aniso . . . C
C3B 1.0298(4) .4304(2) .13811(8) .083(1) aniso . . . C
C4B .8862(3) .4198(2) .15307(8) .0701(8) aniso . . . C
C5B .8572(3) .3936(2) .19471(8) .0644(8) aniso . . . C
C6B .9831(3) .3810(1) .22284(7) .0560(8) aniso . . . C
F7B 1.0541(3) .4549(1) .09534(5) .1327(9) aniso . . . F
F8B .7643(2) .4325(1) .12535(5) .1099(7) aniso . . . F
O9B .9426(2) .3526(1) .26367(5) .0695(5) aniso . . . O
C10B 1.0612(3) .3371(2) .29547(7) .0606(8) aniso . . . C
C11B .9833(3) .2921(2) .33215(7) .0615(8) aniso . . . C
O12B .9623(2) .2115(1) .31860(5) .0936(6) aniso . . . O
C13B 1.0771(3) .2930(2) .37506(7) .0606(7) aniso . . . C
N14B 1.0117(2) .2355(1) .40604(5) .0537(6) aniso . . . N
C15B 1.1225(3) .2112(2) .43992(8) .0635(7) aniso . . . C
C16B 1.0569(3) .1442(2) .46858(8) .0631(8) aniso . . . C
C17B .9026(3) .1668(1) .48893(7) .0574(7) aniso . . . C
C18B .7928(3) .1991(2) .45356(7) .0703(9) aniso . . . C
C19B .8694(3) .2657(2) .42776(8) .0708(8) aniso . . . C
N20B .8352(3) .1007(1) .51488(6) .0663(7) aniso . . . N
C21B .7603(4) .0327(2) .49305(9) .094(1) aniso . . . C
C22B .8751(3) .0936(1) .55887(7) .0554(7) aniso . . . C
N23B .9521(2) .1475(1) .58107(5) .0493(5) aniso . . . N
C24B .9656(3) .1228(1) .62527(7) .0512(7) aniso . . . C
C25B .8986(3) .0480(1) .63522(7) .0577(7) aniso . . . C
S26B .81367(8) .00745(3) .58841(2) .0718(2) aniso . . . S
C27B 1.0342(3) .1678(2) .65843(7) .0597(7) aniso . . . C
C28B 1.0400(3) .1369(2) .70092(8) .0725(9) aniso . . . C
C29B .9781(4) .0631(2) .71050(8) .080(1) aniso . . . C
C30B .9059(3) .0167(2) .67829(9) .0745(9) aniso . . . C
H1A1 .7597(4) .3578(2) .7240(1) .086 iso calc C1A1 R H
H2A1 .7529(5) .4061(3) .6513(1) .104 iso calc C2A1 R H
H5A1 1.2241(4) .3594(2) .7195(1) .081 iso calc C5A1 R H
H1A2 .759(1) .3590(7) .7236(3) .087 iso calc C1A2 R H
H4A2 1.213(1) .4121(6) .6484(3) .086 iso calc C4A2 R H
H5A2 1.224(1) .3584(7) .7197(3) .080 iso calc C5A2 R H
H10A .8131(3) .2632(2) .77205(7) .079 iso calc C10A R H
H10B .8081(3) .3428(2) .80014(7) .079 iso calc C10A R H
H11A .8134(3) .2325(1) .84617(7) .071 iso calc C11A R H
H12A 1.061(2) .1699(9) .8403(4) .088 iso calc O12A R H
H13A 1.0895(3) .3225(1) .85498(7) .072 iso calc C13A R H
H13B .9330(3) .3379(1) .88052(7) .072 iso calc C13A R H
H15A .8383(3) .1936(2) .91265(7) .079 iso calc C15A R H
H15B .8839(3) .2583(2) .94825(7) .079 iso calc C15A R H
H16A .8923(3) .1327(2) .98185(8) .082 iso calc C16A R H
H16B 1.0024(3) .0993(2) .94471(8) .082 iso calc C16A R H
H17A 1.0824(3) .2148(1) 1.00886(7) .072 iso calc C17A R H
H18A 1.2841(3) .1663(2) .94043(7) .086 iso calc C18A R H
H18B 1.3238(3) .2299(2) .97721(7) .086 iso calc C18A R H
H19A 1.1306(3) .3168(2) .94907(8) .084 iso calc C19A R H
H19B 1.2531(3) .2973(2) .91193(8) .084 iso calc C19A R H
H21A 1.292(2) .0529(4) .9677(4) .122 iso calc C21A R H
H21B 1.1730(7) -.0045(5) .9913(7) .122 iso calc C21A R H
H21C 1.331(2) .0169(8) 1.0144(4) .122 iso calc C21A R H
H27A .9357(3) .2350(2) 1.15101(7) .079 iso calc C27A R H
H28A .9093(3) .1859(2) 1.22177(8) .095 iso calc C28A R H
H29A 1.0067(3) .0630(2) 1.24074(8) .101 iso calc C29A R H
H30A 1.1366(3) -.0160(2) 1.18902(9) .096 iso calc C30A R H
H1B 1.2149(3) .3873(1) .22819(8) .084 iso calc C1B R H
H2B 1.2559(4) .4290(2) .15462(9) .108 iso calc C2B R H
H5B .7559(3) .3842(2) .20426(8) .080 iso calc C5B R H
H10C 1.1051(3) .3872(2) .30632(7) .076 iso calc C10B R H
H10D 1.1438(3) .3050(2) .28254(7) .076 iso calc C10B R H
H11B .8812(3) .3163(2) .33772(7) .077 iso calc C11B R H
H12B .975(4) .1814(2) .3398(2) .117 iso calc O12B R H
H13C 1.1846(3) .2791(2) .36888(7) .076 iso calc C13B R H
H13D 1.0750(3) .3466(2) .38789(7) .076 iso calc C13B R H
H15C 1.1478(3) .2572(2) .45837(8) .079 iso calc C15B R H
H15D 1.2176(3) .1928(2) .42590(8) .079 iso calc C15B R H
H16C 1.0438(3) .0961(2) .45071(8) .079 iso calc C16B R H
H16D 1.1304(3) .1318(2) .49198(8) .079 iso calc C16B R H
H17B .9226(3) .2112(1) .50958(7) .072 iso calc C17B R H
H18C .7638(3) .1559(2) .43361(7) .088 iso calc C18B R H
H18D .6989(3) .2194(2) .46745(7) .088 iso calc C18B R H
H19C .7979(3) .2860(2) .40556(8) .089 iso calc C19B R H
H19D .8957(3) .3097(2) .44753(8) .089 iso calc C19B R H
H21D .820(1) -.0153(3) .4982(6) .118 iso calc C21B R H
H21E .754(2) .0428(6) .4618(1) .118 iso calc C21B R H
H21F .657(1) .0258(8) .5047(5) .118 iso calc C21B R H
H27B 1.0760(3) .2183(2) .65225(7) .075 iso calc C27B R H
H28B 1.0867(3) .1668(2) .72332(8) .091 iso calc C28B R H
H29B .9844(4) .0435(2) .73930(8) .100 iso calc C29B R H
H30B .8638(3) -.0335(2) .68503(9) .093 iso calc C30B R H

loop_
_atom_type_symbol
_atom_type_scat_source
_atom_type_scat_dispersion_real
_atom_type_scat_dispersion_imag
C
;International Tables for X-ray Crystallography (1974, Vol. IV, Tables 2.2B
 and
2.3.1)
;
.0181 .0091
H
;International Tables for X-ray Crystallography (1974, Vol. IV, Tables 2.2B
 and
2.3.1)
;
.0000 .0000
F
;International Tables for X-ray Crystallography (1974, Vol. IV, Tables 2.2B
 and
2.3.1)
;
.0727 .0534
N
;International Tables for X-ray Crystallography (1974, Vol. IV, Tables 2.2B
 and
2.3.1)
;
.0311 .0180
O
;International Tables for X-ray Crystallography (1974, Vol. IV, Tables 2.2B
 and
2.3.1)
;
.0492 .0322
S
;International Tables for X-ray Crystallography (1974, Vol. IV, Tables 2.2B
 and
2.3.1)
;
.3331 .5567

loop_
_geom_angle_atom_site_label_1
_geom_angle_atom_site_label_2
_geom_angle_atom_site_label_3
_geom_angle
_geom_angle_publ_flag
C6A1 C1A1 H1A1 120.6 no
C2A1 C1A1 H1A1 120.6 no
C2A1 C1A1 C6A1 118.9(3) yes
C1A1 C2A1 H2A1 120.2 no
C1A1 C2A1 C3A1 119.7(3) yes
C3A1 C2A1 H2A1 120.1 no
C2A1 C3A1 F7A1 119.0(4) yes
C2A1 C3A1 C4A1 119.6(3) yes
C4A1 C3A1 F7A1 121.4(4) yes
C3A1 C4A1 F8A1 116.7(3) yes
C3A1 C4A1 C5A1 122.1(4) yes
C5A1 C4A1 F8A1 121.3(3) yes
C4A1 C5A1 H5A1 120.4 no
C4A1 C5A1 C6A1 119.2(3) yes
C6A1 C5A1 H5A1 120.4 no
C1A1 C6A1 C5A1 120.5(3) yes
C5A1 C6A1 O9A 115.9(3) yes
C1A1 C6A1 O9A 123.5(3) yes
C6A1 O9A C10A 116.7(2) yes
C6A2 C1A2 H1A2 120.2 no
C2A2 C1A2 H1A2 120.2 no
C2A2 C1A2 C6A2 119.7(8) yes
C1A2 C2A2 F8A2 121.4(8) yes
C1A2 C2A2 C3A2 121.8(8) yes
C3A2 C2A2 F8A2 116.7(8) yes
C2A2 C3A2 F7A2 121.9(8) yes
C2A2 C3A2 C4A2 119.4(8) yes
C4A2 C3A2 F7A2 118.6(8) yes
C3A2 C4A2 H4A2 119.9 no
C3A2 C4A2 C5A2 120.2(8) yes
C5A2 C4A2 H4A2 119.9 no
C4A2 C5A2 H5A2 120.7 no
C4A2 C5A2 C6A2 118.5(8) yes
C6A2 C5A2 H5A2 120.7 no
C1A2 C6A2 C5A2 120.2(8) yes
C5A2 C6A2 O9A 113.7(7) yes
C1A2 C6A2 O9A 126.0(8) yes
C6A2 O9A C10A 115.3(4) yes
O9A C10A H10B 109.6 no
O9A C10A H10A 109.6 no
O9A C10A C11A 110.4(2) yes
H10A C10A H10B 108.1 no
C11A C10A H10B 109.6 no
C11A C10A H10A 109.6 no
C10A C11A H11A 107.1 no
C10A C11A C13A 115.1(2) yes
C10A C11A O12A 109.9(2) yes
C13A C11A H11A 107.1 no
O12A C11A H11A 107.1 no
O12A C11A C13A 110.1(2) yes
C11A O12A H12A 109.5 no
C11A C13A H13B 109.9 no
C11A C13A H13A 109.9 no
C11A C13A N14A 109.1(2) yes
H13A C13A H13B 108.3 no
N14A C13A H13B 109.9 no
N14A C13A H13A 109.9 no
C13A N14A C19A 112.4(2) yes
C13A N14A C15A 113.6(2) yes
C15A N14A C19A 109.1(2) yes
N14A C15A H15B 109.4 no
N14A C15A H15A 109.4 no
N14A C15A C16A 111.1(2) yes
H15A C15A H15B 108.0 no
C16A C15A H15B 109.4 no
C16A C15A H15A 109.4 no
C15A C16A H16B 109.2 no
C15A C16A H16A 109.2 no
C15A C16A C17A 111.9(2) yes
H16A C16A H16B 107.9 no
C17A C16A H16B 109.2 no
C17A C16A H16A 109.2 no
C16A C17A H17A 106.8 no
C16A C17A N20A 112.4(2) yes
C16A C17A C18A 110.5(2) yes
N20A C17A H17A 106.9 no
C18A C17A H17A 106.8 no
C18A C17A N20A 112.9(2) yes
C17A C18A H18B 109.5 no
C17A C18A H18A 109.5 no
C17A C18A C19A 110.7(2) yes
H18A C18A H18B 108.1 no
C19A C18A H18B 109.5 no
C19A C18A H18A 109.5 no
N14A C19A C18A 109.3(2) yes
C18A C19A H19B 109.8 no
C18A C19A H19A 109.8 no
N14A C19A H19B 109.8 no
N14A C19A H19A 109.8 no
H19A C19A H19B 108.3 no
C17A N20A C22A 119.9(2) yes
C17A N20A C21A 119.0(2) yes
C21A N20A C22A 119.9(2) yes
N20A C21A H21C 109.5 no
N20A C21A H21B 109.5 no
N20A C21A H21A 109.5 no
H21B C21A H21C 109.5 no
H21A C21A H21C 109.5 no
H21A C21A H21B 109.5 no
N20A C22A S26A 118.9(2) yes
N20A C22A N23A 125.0(2) yes
N23A C22A S26A 116.1(2) yes
C22A N23A C24A 110.2(2) yes
N23A C24A C27A 125.3(2) yes
N23A C24A C25A 115.5(2) yes
C25A C24A C27A 119.2(2) yes
C24A C25A C30A 121.0(2) yes
C24A C25A S26A 110.1(2) yes
S26A C25A C30A 128.9(2) yes
C22A S26A C25A 88.00(10) yes
C24A C27A H27A 120.2 no
C24A C27A C28A 119.7(2) yes
C28A C27A H27A 120.2 no
C27A C28A H28A 119.4 no
C27A C28A C29A 121.2(2) yes
C29A C28A H28A 119.4 no
C28A C29A H29A 119.4 no
C28A C29A C30A 121.2(3) yes
C30A C29A H29A 119.4 no
C25A C30A C29A 117.7(2) yes
C29A C30A H30A 121.2 no
C25A C30A H30A 121.1 no
C6B C1B H1B 120.7 no
C2B C1B H1B 120.7 no
C2B C1B C6B 118.6(2) yes
C1B C2B H2B 120.6 no
C1B C2B C3B 118.9(3) yes
C3B C2B H2B 120.6 no
C2B C3B F7B 118.7(3) yes
C2B C3B C4B 121.1(3) yes
C4B C3B F7B 120.2(3) yes
C3B C4B F8B 119.2(2) yes
C3B C4B C5B 122.0(3) yes
C5B C4B F8B 118.7(2) yes
C4B C5B H5B 120.9 no
C4B C5B C6B 118.2(2) yes
C6B C5B H5B 120.9 no
C1B C6B C5B 121.1(2) yes
C5B C6B O9B 113.8(2) yes
C1B C6B O9B 125.0(2) yes
C6B O9B C10B 119.2(2) yes
O9B C10B H10D 110.6 no
O9B C10B H10C 110.6 no
O9B C10B C11B 105.6(2) yes
H10C C10B H10D 108.8 no
C11B C10B H10D 110.6 no
C11B C10B H10C 110.6 no
C10B C11B H11B 108.9 no
C10B C11B C13B 112.8(2) yes
C10B C11B O12B 108.4(2) yes
C13B C11B H11B 108.9 no
O12B C11B H11B 108.9 no
O12B C11B C13B 108.8(2) yes
C11B O12B H12B 109.5 no
C11B C13B H13D 109.7 no
C11B C13B H13C 109.7 no
C11B C13B N14B 109.7(2) yes
H13C C13B H13D 108.2 no
N14B C13B H13D 109.7 no
N14B C13B H13C 109.7 no
C13B N14B C19B 112.7(2) yes
C13B N14B C15B 112.5(2) yes
C15B N14B C19B 108.9(2) yes
N14B C15B H15D 109.4 no
N14B C15B H15C 109.4 no
N14B C15B C16B 111.2(2) yes
H15C C15B H15D 108.0 no
C16B C15B H15D 109.4 no
C16B C15B H15C 109.4 no
C15B C16B H16D 109.2 no
C15B C16B H16C 109.2 no
C15B C16B C17B 112.2(2) yes
H16C C16B H16D 107.9 no
C17B C16B H16D 109.2 no
C17B C16B H16C 109.2 no
C16B C17B H17B 106.9 no
C16B C17B N20B 112.2(2) yes
C16B C17B C18B 110.3(2) yes
N20B C17B H17B 106.9 no
C18B C17B H17B 106.9 no
C18B C17B N20B 113.2(2) yes
C17B C18B H18D 109.5 no
C17B C18B H18C 109.5 no
C17B C18B C19B 110.6(2) yes
H18C C18B H18D 108.1 no
C19B C18B H18D 109.5 no
C19B C18B H18C 109.5 no
N14B C19B C18B 110.1(2) yes
C18B C19B H19D 109.6 no
C18B C19B H19C 109.6 no
N14B C19B H19D 109.6 no
N14B C19B H19C 109.6 no
H19C C19B H19D 108.2 no
C17B N20B C22B 118.7(2) yes
C17B N20B C21B 120.8(2) yes
C21B N20B C22B 118.8(2) yes
N20B C21B H21F 109.5 no
N20B C21B H21E 109.5 no
N20B C21B H21D 109.5 no
H21E C21B H21F 109.5 no
H21D C21B H21F 109.5 no
H21D C21B H21E 109.5 no
N20B C22B S26B 118.8(2) yes
N20B C22B N23B 124.5(2) yes
N23B C22B S26B 116.7(2) yes
C22B N23B C24B 109.4(2) yes
N23B C24B C27B 124.6(2) yes
N23B C24B C25B 115.4(2) yes
C25B C24B C27B 119.9(2) yes
C24B C25B C30B 120.6(2) yes
C24B C25B S26B 110.1(2) yes
S26B C25B C30B 129.3(2) yes
C22B S26B C25B 88.40(10) yes
C24B C27B H27B 120.4 no
C24B C27B C28B 119.2(2) yes
C28B C27B H27B 120.4 no
C27B C28B H28B 119.5 no
C27B C28B C29B 121.0(2) yes
C29B C28B H28B 119.5 no
C28B C29B H29B 119.2 no
C28B C29B C30B 121.6(3) yes
C30B C29B H29B 119.2 no
C25B C30B C29B 117.7(2) yes
C29B C30B H30B 121.2 no
C25B C30B H30B 121.2 no

loop_
_geom_bond_atom_site_label_1
_geom_bond_atom_site_label_2
_geom_bond_distance
_geom_bond_publ_flag
C1A1 C2A1 1.398(5) yes
C1A1 C6A1 1.385(5) yes
C1A1 H1A1 .930 no
C2A1 C3A1 1.371(6) yes
C2A1 H2A1 .930 no
C3A1 C4A1 1.345(6) yes
C3A1 F7A1 1.357(4) yes
C4A1 C5A1 1.370(5) yes
C4A1 F8A1 1.342(4) yes
C5A1 C6A1 1.358(5) yes
C5A1 H5A1 .930 no
C6A1 O9A 1.375(3) yes
C1A2 C2A2 1.370(10) yes
C1A2 C6A2 1.360(10) yes
C1A2 H1A2 .930 no
C2A2 C3A2 1.340(10) yes
C2A2 F8A2 1.350(10) yes
C3A2 C4A2 1.370(10) yes
C3A2 F7A2 1.360(10) yes
C4A2 C5A2 1.400(10) yes
C4A2 H4A2 .930 no
C5A2 C6A2 1.390(10) yes
C5A2 H5A2 .930 no
C6A2 O9A 1.375(8) yes
O9A C10A 1.432(3) yes
C10A C11A 1.494(3) yes
C10A H10A .970 no
C10A H10B .970 no
C11A O12A 1.417(3) yes
C11A C13A 1.513(3) yes
C11A H11A .980 no
O12A H12A .820 no
C13A N14A 1.464(3) yes
C13A H13A .970 no
C13A H13B .970 no
N14A C15A 1.452(3) yes
N14A C19A 1.460(3) yes
C15A C16A 1.521(3) yes
C15A H15A .970 no
C15A H15B .970 no
C16A C17A 1.513(4) yes
C16A H16A .970 no
C16A H16B .970 no
C17A C18A 1.514(3) yes
C17A N20A 1.469(3) yes
C17A H17A .980 no
C18A C19A 1.518(4) yes
C18A H18A .970 no
C18A H18B .970 no
C19A H19A .970 no
C19A H19B .970 no
N20A C21A 1.455(4) yes
N20A C22A 1.356(3) yes
C21A H21A .960 no
C21A H21B .960 no
C21A H21C .960 no
C22A N23A 1.295(3) yes
C22A S26A 1.771(2) yes
N23A C24A 1.395(3) yes
C24A C25A 1.389(3) yes
C24A C27A 1.390(3) yes
C25A S26A 1.740(2) yes
C25A C30A 1.408(3) yes
C27A C28A 1.374(3) yes
C27A H27A .930 no
C28A C29A 1.364(4) yes
C28A H28A .930 no
C29A C30A 1.386(4) yes
C29A H29A .930 no
C30A H30A .930 no
C1B C2B 1.406(4) yes
C1B C6B 1.361(4) yes
C1B H1B .930 no
C2B C3B 1.368(4) yes
C2B H2B .930 no
C3B C4B 1.327(4) yes
C3B F7B 1.370(3) yes
C4B C5B 1.354(3) yes
C4B F8B 1.358(3) yes
C5B C6B 1.392(4) yes
C5B H5B .930 no
C6B O9B 1.365(3) yes
O9B C10B 1.424(3) yes
C10B C11B 1.495(3) yes
C10B H10C .970 no
C10B H10D .970 no
C11B O12B 1.411(3) yes
C11B C13B 1.527(3) yes
C11B H11B .980 no
O12B H12B .820 no
C13B N14B 1.449(3) yes
C13B H13C .970 no
C13B H13D .970 no
N14B C15B 1.455(3) yes
N14B C19B 1.476(3) yes
C15B C16B 1.517(4) yes
C15B H15C .970 no
C15B H15D .970 no
C16B C17B 1.510(4) yes
C16B H16C .970 no
C16B H16D .970 no
C17B C18B 1.523(3) yes
C17B N20B 1.467(3) yes
C17B H17B .980 no
C18B C19B 1.503(4) yes
C18B H18C .970 no
C18B H18D .970 no
C19B H19C .970 no
C19B H19D .970 no
N20B C21B 1.456(4) yes
N20B C22B 1.377(3) yes
C21B H21D .960 no
C21B H21E .960 no
C21B H21F .960 no
C22B N23B 1.298(3) yes
C22B S26B 1.766(2) yes
N23B C24B 1.401(3) yes
C24B C25B 1.401(3) yes
C24B C27B 1.381(3) yes
C25B S26B 1.728(2) yes
C25B C30B 1.402(3) yes
C27B C28B 1.383(3) yes
C27B H27B .930 no
C28B C29B 1.366(4) yes
C28B H28B .930 no
C29B C30B 1.388(4) yes
C29B H29B .930 no
C30B H30B .930 no

loop_
_geom_torsion_atom_site_label_1
_geom_torsion_atom_site_label_2
_geom_torsion_atom_site_label_3
_geom_torsion_atom_site_label_4
_geom_torsion
_geom_torsion_publ_flag
C2A1 C1A1 C6A1 O9A -177.9(3) no
H1A1 C1A1 C6A1 C5A1 179.6 no
C2A1 C1A1 C6A1 C5A1 -.4(5) no
C6A1 C1A1 C2A1 H2A1 -179.4 no
C6A1 C1A1 C2A1 C3A1 .6(6) no
H1A1 C1A1 C2A1 H2A1 .6 no
H1A1 C1A1 C2A1 C3A1 -179.4 no
H1A1 C1A1 C6A1 O9A 2.0 no
C1A1 C2A1 C3A1 C4A1 -1.4(6) no
C1A1 C2A1 C3A1 F7A1 179.5(3) no
H2A1 C2A1 C3A1 F7A1 -.5 no
H2A1 C2A1 C3A1 C4A1 178.6 no
C2A1 C3A1 C4A1 C5A1 2.0(6) no
C2A1 C3A1 C4A1 F8A1 -179.9(3) no
F7A1 C3A1 C4A1 F8A1 -.9(5) no
F7A1 C3A1 C4A1 C5A1 -178.9(3) no
C3A1 C4A1 C5A1 C6A1 -1.8(6) no
C3A1 C4A1 C5A1 H5A1 178.2 no
F8A1 C4A1 C5A1 H5A1 .3 no
F8A1 C4A1 C5A1 C6A1 -179.7(3) no
C4A1 C5A1 C6A1 C1A1 .9(5) no
C4A1 C5A1 C6A1 O9A 178.7(3) no
H5A1 C5A1 C6A1 C1A1 -179.1 no
H5A1 C5A1 C6A1 O9A -1.4 no
C5A1 C6A1 O9A C10A -170.3(3) no
C1A1 C6A1 O9A C10A 7.4(4) no
C6A1 O9A C10A C11A 167.8(2) yes
C6A1 O9A C10A H10A 47.0 no
C6A1 O9A C10A H10B -71.4 no
C2A2 C1A2 C6A2 O9A -177.0(8) no
H1A2 C1A2 C6A2 C5A2 -179.7 no
C2A2 C1A2 C6A2 C5A2 .0(10) no
C6A2 C1A2 C2A2 F8A2 179.3(9) no
C6A2 C1A2 C2A2 C3A2 0(2) no
H1A2 C1A2 C2A2 F8A2 -.7 no
H1A2 C1A2 C2A2 C3A2 179.6 no
H1A2 C1A2 C6A2 O9A 3.0 no
C1A2 C2A2 C3A2 C4A2 -1.0(10) no
C1A2 C2A2 C3A2 F7A2 -179.7(9) no
F8A2 C2A2 C3A2 F7A2 1.0(10) no
F8A2 C2A2 C3A2 C4A2 178.5(8) no
C2A2 C3A2 C4A2 C5A2 4.0(10) no
C2A2 C3A2 C4A2 H4A2 -176.1 no
F7A2 C3A2 C4A2 H4A2 2.0 no
F7A2 C3A2 C4A2 C5A2 -178.0(9) no
C3A2 C4A2 C5A2 C6A2 -3.0(10) no
C3A2 C4A2 C5A2 H5A2 176.1 no
H4A2 C4A2 C5A2 H5A2 -4.0 no
H4A2 C4A2 C5A2 C6A2 176.0 no
C4A2 C5A2 C6A2 C1A2 2.0(10) no
C4A2 C5A2 C6A2 O9A 179.5(8) no
H5A2 C5A2 C6A2 C1A2 -178.2 no
H5A2 C5A2 C6A2 O9A -.5 no
C5A2 C6A2 O9A C10A -170.4(6) no
C1A2 C6A2 O9A C10A 7.0(10) no
C6A2 O9A C10A C11A 168.1(4) yes
C6A2 O9A C10A H10A 47.4 no
C6A2 O9A C10A H10B -71.1 no
O9A C10A C11A O12A -63.7(2) yes
O9A C10A C11A C13A 61.3(3) yes
O9A C10A C11A H11A -179.7 no
H10A C10A C11A H11A -58.9 no
H10A C10A C11A C13A -178.0 no
H10A C10A C11A O12A 57.1 no
H10B C10A C11A H11A 59.5 no
H10B C10A C11A C13A -59.5 no
H10B C10A C11A O12A 175.6 no
C10A C11A C13A N14A -172.1(2) yes
C10A C11A C13A H13A -51.7 no
C10A C11A C13A H13B 67.4 no
C10A C11A O12A H12A 144.6 no
O12A C11A C13A N14A -47.3(2) yes
O12A C11A C13A H13A 73.2 no
O12A C11A C13A H13B -167.8 no
C13A C11A O12A H12A 16.8 no
H11A C11A O12A H12A -99.4 no
H11A C11A C13A H13B -51.6 no
H11A C11A C13A H13A -170.7 no
H11A C11A C13A N14A 68.8 no
C11A C13A N14A C15A -73.0(2) no
C11A C13A N14A C19A 162.4(2) no
H13A C13A N14A C19A 42.0 no
H13A C13A N14A C15A 166.5 no
H13B C13A N14A C19A -77.1 no
H13B C13A N14A C15A 47.4 no
C13A N14A C19A H19A 71.2 no
C13A N14A C19A H19B -47.8 no
C13A N14A C19A C18A -168.3(2) no
C13A N14A C15A C16A 171.7(2) no
C13A N14A C15A H15A 50.8 no
C13A N14A C15A H15B -67.3 no
C15A N14A C19A H19A -55.8 no
C15A N14A C19A H19B -174.8 no
C15A N14A C19A C18A 64.7(2) no
C19A N14A C15A H15B 59.0 no
C19A N14A C15A H15A 177.1 no
C19A N14A C15A C16A -62.0(2) no
N14A C15A C16A C17A 54.5(3) no
N14A C15A C16A H16A 175.6 no
N14A C15A C16A H16B -66.6 no
H15A C15A C16A H16B 54.3 no
H15A C15A C16A H16A -63.5 no
H15A C15A C16A C17A 175.4 no
H15B C15A C16A H16B 172.5 no
H15B C15A C16A H16A 54.6 no
H15B C15A C16A C17A -66.4 no
C15A C16A C17A C18A -49.0(3) no
C15A C16A C17A N20A -176.2(2) no
C15A C16A C17A H17A 66.9 no
H16A C16A C17A H17A -54.2 no
H16A C16A C17A N20A 62.7 no
H16A C16A C17A C18A -170.1 no
H16B C16A C17A H17A -172.0 no
H16B C16A C17A N20A -55.2 no
H16B C16A C17A C18A 72.0 no
C16A C17A N20A C21A 68.8(3) no
C16A C17A N20A C22A -98.7(2) no
C16A C17A C18A C19A 52.0(3) no
C16A C17A C18A H18A -68.8 no
C16A C17A C18A H18B 172.9 no
C18A C17A N20A C21A -57.1(3) no
C18A C17A N20A C22A 135.5(2) no
N20A C17A C18A H18B -60.2 no
N20A C17A C18A H18A 58.1 no
N20A C17A C18A C19A 178.9(2) no
H17A C17A C18A H18B 57.0 no
H17A C17A C18A H18A 175.3 no
H17A C17A C18A C19A -63.9 no
H17A C17A N20A C22A 18.3 no
H17A C17A N20A C21A -174.3 no
C17A C18A C19A N14A -60.2(3) no
C17A C18A C19A H19A 60.4 no
C17A C18A C19A H19B 179.3 no
H18A C18A C19A N14A 60.7 no
H18B C18A C19A N14A 179.0 no
H18A C18A C19A H19B -59.9 no
H18A C18A C19A H19A -178.8 no
H18B C18A C19A H19B 58.5 no
H18B C18A C19A H19A -60.5 no
C17A N20A C22A N23A -8.3(3) no
C17A N20A C22A S26A 173.2(2) no
C17A N20A C21A H21A 26.3 no
C17A N20A C21A H21B -93.7 no
C17A N20A C21A H21C 146.3 no
C21A N20A C22A N23A -175.7(2) no
C21A N20A C22A S26A 5.9(3) no
C22A N20A C21A H21C -46.2 no
C22A N20A C21A H21B 73.8 no
C22A N20A C21A H21A -166.3 no
N20A C22A S26A C25A 179.0(2) no
N20A C22A N23A C24A -178.8(2) no
N23A C22A S26A C25A .4(2) no
S26A C22A N23A C24A -.3(2) no
C22A N23A C24A C25A .0(3) no
C22A N23A C24A C27A 178.6(2) no
N23A C24A C27A C28A 178.7(2) no
N23A C24A C27A H27A -1.3 no
N23A C24A C25A S26A .3(3) no
N23A C24A C25A C30A -179.8(2) no
C25A C24A C27A C28A -2.7(3) no
C25A C24A C27A H27A 177.3 no
C27A C24A C25A C30A 1.5(3) no
C27A C24A C25A S26A -178.4(2) no
C24A C25A S26A C22A -.4(2) no
C24A C25A C30A H30A -179.4 no
C24A C25A C30A C29A .6(4) no
C30A C25A S26A C22A 179.8(2) no
S26A C25A C30A H30A .5 no
S26A C25A C30A C29A -179.5(2) no
C24A C27A C28A C29A 1.9(4) no
C24A C27A C28A H28A -178.1 no
H27A C27A C28A H28A 1.9 no
H27A C27A C28A C29A -178.1 no
C27A C28A C29A C30A .3(4) no
C27A C28A C29A H29A -179.7 no
H28A C28A C29A H29A .3 no
H28A C28A C29A C30A -179.7 no
C28A C29A C30A C25A -1.5(4) no
C28A C29A C30A H30A 178.5 no
H29A C29A C30A C25A 178.5 no
H29A C29A C30A H30A -1.5 no
C2B C1B C6B O9B 176.6(2) no
H1B C1B C6B C5B 178.4 no
C2B C1B C6B C5B -1.6(4) no
C6B C1B C2B H2B -179.4 no
C6B C1B C2B C3B .6(4) no
H1B C1B C2B H2B .6 no
H1B C1B C2B C3B -179.4 no
H1B C1B C6B O9B -3.5 no
C1B C2B C3B C4B 2.0(4) no
C1B C2B C3B F7B -179.9(3) no
H2B C2B C3B F7B .1 no
H2B C2B C3B C4B -178.0 no
C2B C3B C4B C5B -3.8(4) no
C2B C3B C4B F8B 178.8(3) no
F7B C3B C4B F8B .8(4) no
F7B C3B C4B C5B 178.2(3) no
C3B C4B C5B C6B 2.8(4) no
C3B C4B C5B H5B -177.2 no
F8B C4B C5B H5B .2 no
F8B C4B C5B C6B -179.8(2) no
C4B C5B C6B C1B -.1(4) no
C4B C5B C6B O9B -178.4(2) no
H5B C5B C6B C1B 180.0 no
H5B C5B C6B O9B 1.6 no
C5B C6B O9B C10B 179.8(2) no
C1B C6B O9B C10B 1.6(3) no
C6B O9B C10B C11B -169.0(2) yes
C6B O9B C10B H10C 71.3 no
C6B O9B C10B H10D -49.3 no
O9B C10B C11B O12B 77.3(2) yes
O9B C10B C11B C13B -162.1(2) yes
O9B C10B C11B H11B -41.1 no
H10C C10B C11B H11B 78.6 no
H10C C10B C11B C13B -42.4 no
H10C C10B C11B O12B -163.0 no
H10D C10B C11B H11B -160.8 no
H10D C10B C11B C13B 78.2 no
H10D C10B C11B O12B -42.4 no
C10B C11B C13B N14B -168.5(2) yes
C10B C11B C13B H13C -47.9 no
C10B C11B C13B H13D 70.9 no
C10B C11B O12B H12B 143.5 no
O12B C11B C13B N14B -48.1(2) yes
O12B C11B C13B H13C 72.5 no
O12B C11B C13B H13D -168.7 no
C13B C11B O12B H12B 20.4 no
H11B C11B O12B H12B -98.2 no
H11B C11B C13B H13D -50.2 no
H11B C11B C13B H13C -168.9 no
H11B C11B C13B N14B 70.5 no
C11B C13B N14B C15B 158.9(2) no
C11B C13B N14B C19B -77.5(2) no
H13C C13B N14B C19B 161.8 no
H13C C13B N14B C15B 38.3 no
H13D C13B N14B C19B 43.1 no
H13D C13B N14B C15B -80.5 no
C13B N14B C19B H19C 50.0 no
C13B N14B C19B H19D -68.6 no
C13B N14B C19B C18B 170.7(2) no
C13B N14B C15B C16B -173.5(2) no
C13B N14B C15B H15C 65.5 no
C13B N14B C15B H15D -52.6 no
C15B N14B C19B H19C 175.6 no
C15B N14B C19B H19D 57.0 no
C15B N14B C19B C18B -63.7(2) no
C19B N14B C15B H15D -178.3 no
C19B N14B C15B H15C -60.1 no
C19B N14B C15B C16B 60.8(2) no
N14B C15B C16B C17B -55.1(3) no
N14B C15B C16B H16C 66.0 no
N14B C15B C16B H16D -176.2 no
H15C C15B C16B H16D -55.3 no
H15C C15B C16B H16C -173.0 no
H15C C15B C16B C17B 65.8 no
H15D C15B C16B H16D 62.8 no
H15D C15B C16B H16C -54.9 no
H15D C15B C16B C17B -176.0 no
C15B C16B C17B C18B 50.0(3) no
C15B C16B C17B N20B 177.2(2) no
C15B C16B C17B H17B -65.9 no
H16C C16B C17B H17B 173.0 no
H16C C16B C17B N20B 56.0 no
H16C C16B C17B C18B -71.1 no
H16D C16B C17B H17B 55.3 no
H16D C16B C17B N20B -61.7 no
H16D C16B C17B C18B 171.1 no
C16B C17B N20B C21B -76.8(3) no
C16B C17B N20B C22B 88.0(3) no
C16B C17B C18B C19B -52.5(3) no
C16B C17B C18B H18C 68.3 no
C16B C17B C18B H18D -173.3 no
C18B C17B N20B C21B 48.8(3) no
C18B C17B N20B C22B -146.4(2) no
N20B C17B C18B H18D 60.1 no
N20B C17B C18B H18C -58.3 no
N20B C17B C18B C19B -179.1(2) no
H17B C17B C18B H18D -57.4 no
H17B C17B C18B H18C -175.8 no
H17B C17B C18B C19B 63.4 no
H17B C17B N20B C22B -29.0 no
H17B C17B N20B C21B 166.3 no
C17B C18B C19B N14B 59.8(3) no
C17B C18B C19B H19C -179.5 no
C17B C18B C19B H19D -60.9 no
H18C C18B C19B N14B -61.0 no
H18D C18B C19B N14B -179.4 no
H18C C18B C19B H19D 178.3 no
H18C C18B C19B H19C 59.7 no
H18D C18B C19B H19D 59.9 no
H18D C18B C19B H19C -58.7 no
C17B N20B C22B N23B 9.7(3) no
C17B N20B C22B S26B -172.3(2) no
C17B N20B C21B H21D 113.8 no
C17B N20B C21B H21E -6.2 no
C17B N20B C21B H21F -126.2 no
C21B N20B C22B N23B 174.8(2) no
C21B N20B C22B S26B -7.3(3) no
C22B N20B C21B H21F 69.1 no
C22B N20B C21B H21E -170.9 no
C22B N20B C21B H21D -51.0 no
N20B C22B S26B C25B -177.7(2) no
N20B C22B N23B C24B 177.1(2) no
N23B C22B S26B C25B .4(2) no
S26B C22B N23B C24B -.9(2) no
C22B N23B C24B C25B 1.1(3) no
C22B N23B C24B C27B -176.7(2) no
N23B C24B C27B C28B 179.8(2) no
N23B C24B C27B H27B -.2 no
N23B C24B C25B S26B -.9(2) no
N23B C24B C25B C30B 179.5(2) no
C25B C24B C27B C28B 2.0(3) no
C25B C24B C27B H27B -178.0 no
C27B C24B C25B C30B -2.5(3) no
C27B C24B C25B S26B 177.1(2) no
C24B C25B S26B C22B .3(2) no
C24B C25B C30B H30B -178.5 no
C24B C25B C30B C29B 1.5(4) no
C30B C25B S26B C22B 179.9(2) no
S26B C25B C30B H30B 1.9 no
S26B C25B C30B C29B -178.1(2) no
C24B C27B C28B C29B -.4(4) no
C24B C27B C28B H28B 179.6 no
H27B C27B C28B H28B -.4 no
H27B C27B C28B C29B 179.6 no
C27B C28B C29B C30B -.6(4) no
C27B C28B C29B H29B 179.4 no
H28B C28B C29B H29B -.6 no
H28B C28B C29B C30B 179.4 no
C28B C29B C30B C25B .1(4) no
C28B C29B C30B H30B -179.9 no
H29B C29B C30B C25B -179.9 no
H29B C29B C30B H30B .1 no
